data_7130353
loop_
_publ_author_name
'Bischoff, Inga-Alexandra'
'Morgenstern, Bernd'
'Sch\"afer, Andr\'e'

_publ_section_title
;
 Heavier N-heterocyclic half-sandwich tetrylenes
;
_journal_name_full 'Chemical Communications'
_journal_paper_doi 10.1039/D2CC03107H
_journal_year 2022
_chemical_formula_moiety 'C11 H19 N Si Sn'
_chemical_formula_sum 'C11 H19 N Si Sn'
_chemical_formula_weight 312.05
_chemical_properties_physical Air-sensitive,Moisture-sensitive
_space_group_crystal_system monoclinic
_space_group_IT_number 14
_space_group_name_Hall '-P 2ybc'
_space_group_name_H-M_alt 'P 1 21/c 1'
_atom_sites_solution_hydrogens geom
_atom_sites_solution_primary direct
_atom_sites_solution_secondary difmap
_audit_creation_method SHELXL-2018/3
_audit_update_record
;
2022-07-04 deposited with the CCDC.	2022-07-12 downloaded from the CCDC.
;
_cell_angle_alpha 90
_cell_angle_beta 106.4120(10)
_cell_angle_gamma 90
_cell_formula_units_Z 4
_cell_length_a 12.4653(5)
_cell_length_b 9.4098(4)
_cell_length_c 11.5289(5)
_cell_measurement_reflns_used 9977
_cell_measurement_temperature 133(2)
_cell_measurement_theta_max 27.88
_cell_measurement_theta_min 2.84
_cell_volume 1297.19(9)
_computing_cell_refinement 'SAINT  (Bruker, 2019)'
_computing_data_collection 'APEX 3 (Bruker, 2019)'
_computing_data_reduction 'SAINT  (Bruker, 2019)'
_computing_molecular_graphics 'DIAMOND, (Brandenburg, 2018)'
_computing_publication_material 'SHELXL-2018/3 (Sheldrick, 2018)'
_computing_structure_refinement
;
SHELXL-2018/3 (Sheldrick, 2018),                                              
SHELXLe Rev 1000 (Huebschle et al., 2011)
;
_computing_structure_solution 'SHELXT 2018/2 (Sheldrick, 2018)'
_diffrn_ambient_temperature 133(2)
_diffrn_measured_fraction_theta_full 0.999
_diffrn_measured_fraction_theta_max 0.999
_diffrn_measurement_device_type 'Bruker AXS D8 Venture, Photon II'
_diffrn_measurement_method '\f and \w scans'
_diffrn_radiation_type MoK\a
_diffrn_radiation_wavelength 0.71073
_diffrn_reflns_av_R_equivalents 0.0406
_diffrn_reflns_av_unetI/netI 0.0269
_diffrn_reflns_Laue_measured_fraction_full 0.999
_diffrn_reflns_Laue_measured_fraction_max 0.999
_diffrn_reflns_limit_h_max 16
_diffrn_reflns_limit_h_min -16
_diffrn_reflns_limit_k_max 12
_diffrn_reflns_limit_k_min -11
_diffrn_reflns_limit_l_max 15
_diffrn_reflns_limit_l_min -15
_diffrn_reflns_number 18869
_diffrn_reflns_point_group_measured_fraction_full 0.999
_diffrn_reflns_point_group_measured_fraction_max 0.999
_diffrn_reflns_theta_full 25.242
_diffrn_reflns_theta_max 27.888
_diffrn_reflns_theta_min 2.755
_diffrn_source 'INCOATEC I\^A?S microfocus sealed tube'
_exptl_absorpt_coefficient_mu 2.028
_exptl_absorpt_correction_T_max 0.7456
_exptl_absorpt_correction_T_min 0.6690
_exptl_absorpt_correction_type multi-scan
_exptl_absorpt_process_details
;
 SADABS 2016/2: Krause, L., Herbst-Irmer, R., Sheldrick G.M. & Stalke D.,
 J. Appl. Cryst. 48 (2015) 3-10
;
_exptl_crystal_colour yellow
_exptl_crystal_density_diffrn 1.598
_exptl_crystal_density_meas ?
_exptl_crystal_description block
_exptl_crystal_F_000 624
_exptl_crystal_recrystallization_method 'Re-crystallisation from solvent: Toluene'
_exptl_crystal_size_max 0.220
_exptl_crystal_size_mid 0.161
_exptl_crystal_size_min 0.080
_refine_diff_density_max 0.386
_refine_diff_density_min -0.406
_refine_diff_density_rms 0.076
_refine_ls_extinction_method none
_refine_ls_goodness_of_fit_ref 1.063
_refine_ls_hydrogen_treatment constr
_refine_ls_matrix_type full
_refine_ls_number_parameters 132
_refine_ls_number_reflns 3099
_refine_ls_number_restraints 0
_refine_ls_restrained_S_all 1.063
_refine_ls_R_factor_all 0.0182
_refine_ls_R_factor_gt 0.0170
_refine_ls_shift/su_max 0.002
_refine_ls_shift/su_mean 0.000
_refine_ls_structure_factor_coef Fsqd
_refine_ls_weighting_details 'w=1/[\s^2^(Fo^2^)+(0.0154P)^2^+0.5850P] where P=(Fo^2^+2Fc^2^)/3'
_refine_ls_weighting_scheme calc
_refine_ls_wR_factor_gt 0.0425
_refine_ls_wR_factor_ref 0.0433
_reflns_Friedel_coverage 0.000
_reflns_number_gt 2934
_reflns_number_total 3099
_reflns_threshold_expression 'I > 2\s(I)'
_cod_data_source_file d2cc03107h3.cif
_cod_data_source_block 4786_a
_cod_depositor_comments
;
The following automatic conversions were performed:

data item '_exptl_crystal_density_meas' value 'not measured' was
changed to '?' -- the value is perceived as not measured.

Automatic conversion script
Id: cif_fix_values 7556 2019-12-06 15:28:31Z antanas 
;
_cod_original_sg_symbol_H-M 'P 21/c'
_cod_database_code 7130353
_shelx_shelxl_version_number 2018/3
_shelx_space_group_comment
;
The symmetry employed for this shelxl refinement is uniquely defined
by the following loop, which should always be used as a source of
symmetry information in preference to the above space-group names.
They are only intended as comments.
;
_shelx_estimated_absorpt_t_min 0.664
_shelx_estimated_absorpt_t_max 0.855

loop_
_space_group_symop_operation_xyz
'x, y, z'
'-x, y+1/2, -z+1/2'
'-x, -y, -z'
'x, -y-1/2, z-1/2'

loop_
_atom_site_label
_atom_site_type_symbol
_atom_site_fract_x
_atom_site_fract_y
_atom_site_fract_z
_atom_site_U_iso_or_equiv
_atom_site_adp_type
_atom_site_occupancy
_atom_site_site_symmetry_order
_atom_site_calc_flag
_atom_site_refinement_flags_posn
_atom_site_refinement_flags_adp
_atom_site_refinement_flags_occupancy
_atom_site_disorder_assembly
_atom_site_disorder_group
Sn1 Sn 0.41932(2) 0.44724(2) 0.82214(2) 0.01649(5) Uani 1 1 d . . . . .
C1 C 0.42762(13) 0.66657(16) 0.70332(14) 0.0183(3) Uani 1 1 d . . . . .
Si1 Si 0.27387(3) 0.64266(4) 0.63595(4) 0.01717(9) Uani 1 1 d . . . . .
N1 N 0.25508(10) 0.51509(14) 0.73595(12) 0.0164(2) Uani 1 1 d . . . . .
C4 C 0.59569(14) 0.72325(16) 0.84256(15) 0.0221(3) Uani 1 1 d . . . . .
H4 H 0.649120 0.761282 0.911373 0.026 Uiso 1 1 calc R U . . .
C3 C 0.61950(13) 0.64218(16) 0.74924(15) 0.0222(3) Uani 1 1 d . . . . .
H3 H 0.691733 0.615660 0.744700 0.027 Uiso 1 1 calc R U . . .
C2 C 0.51795(14) 0.60816(16) 0.66510(14) 0.0201(3) Uani 1 1 d . . . . .
H2 H 0.510110 0.554416 0.593428 0.024 Uiso 1 1 calc R U . . .
C8 C 0.15126(13) 0.44598(15) 0.74443(15) 0.0193(3) Uani 1 1 d . . . . .
C7 C 0.24739(16) 0.5829(2) 0.47553(16) 0.0284(4) Uani 1 1 d . . . . .
H7A H 0.291881 0.497721 0.472878 0.043 Uiso 1 1 calc R U . . .
H7B H 0.268617 0.658698 0.428045 0.043 Uiso 1 1 calc R U . . .
H7C H 0.167806 0.560954 0.441650 0.043 Uiso 1 1 calc R U . . .
C6 C 0.19655(16) 0.81415(18) 0.63111(17) 0.0285(4) Uani 1 1 d . . . . .
H6A H 0.200441 0.843881 0.713659 0.043 Uiso 1 1 calc R U . . .
H6B H 0.118161 0.801031 0.584780 0.043 Uiso 1 1 calc R U . . .
H6C H 0.230581 0.887284 0.592344 0.043 Uiso 1 1 calc R U . . .
C5 C 0.47901(13) 0.73737(16) 0.81521(14) 0.0194(3) Uani 1 1 d . . . . .
H5 H 0.440311 0.786166 0.863327 0.023 Uiso 1 1 calc R U . . .
C9 C 0.17593(14) 0.35898(19) 0.86135(15) 0.0256(3) Uani 1 1 d . . . . .
H9A H 0.208048 0.421103 0.930707 0.038 Uiso 1 1 calc R U . . .
H9B H 0.229179 0.283180 0.858960 0.038 Uiso 1 1 calc R U . . .
H9C H 0.106360 0.317022 0.869174 0.038 Uiso 1 1 calc R U . . .
C10 C 0.10316(14) 0.34782(19) 0.63612(16) 0.0268(3) Uani 1 1 d . . . . .
H10A H 0.033682 0.304756 0.643142 0.040 Uiso 1 1 calc R U . . .
H10B H 0.157399 0.272883 0.634817 0.040 Uiso 1 1 calc R U . . .
H10C H 0.087630 0.403067 0.561139 0.040 Uiso 1 1 calc R U . . .
C11 C 0.06410(15) 0.55923(19) 0.7495(2) 0.0318(4) Uani 1 1 d . . . . .
H11A H 0.096128 0.625183 0.816069 0.048 Uiso 1 1 calc R U . . .
H11B H -0.001972 0.513108 0.762676 0.048 Uiso 1 1 calc R U . . .
H11C H 0.042475 0.611726 0.672985 0.048 Uiso 1 1 calc R U . . .

loop_
_atom_site_aniso_label
_atom_site_aniso_U_11
_atom_site_aniso_U_22
_atom_site_aniso_U_33
_atom_site_aniso_U_23
_atom_site_aniso_U_13
_atom_site_aniso_U_12
Sn1 0.01494(7) 0.01658(7) 0.01661(7) 0.00049(3) 0.00226(4) 0.00033(3)
C1 0.0200(7) 0.0157(7) 0.0188(7) 0.0016(5) 0.0050(6) -0.0034(5)
Si1 0.01683(19) 0.01743(19) 0.01628(19) 0.00154(14) 0.00307(16) -0.00103(15)
N1 0.0128(6) 0.0167(6) 0.0187(6) 0.0018(5) 0.0031(5) 0.0002(5)
C4 0.0232(8) 0.0169(7) 0.0226(8) 0.0026(6) 0.0009(6) -0.0046(6)
C3 0.0195(7) 0.0171(7) 0.0295(8) 0.0045(6) 0.0060(6) 0.0008(6)
C2 0.0250(8) 0.0148(7) 0.0215(7) 0.0000(5) 0.0081(6) -0.0028(6)
C8 0.0156(7) 0.0193(7) 0.0236(8) 0.0021(5) 0.0065(6) -0.0006(5)
C7 0.0258(9) 0.0392(10) 0.0193(8) -0.0011(7) 0.0046(7) -0.0065(7)
C6 0.0312(9) 0.0219(8) 0.0300(9) 0.0061(6) 0.0048(7) 0.0050(7)
C5 0.0238(8) 0.0155(7) 0.0190(7) -0.0003(5) 0.0064(6) -0.0031(6)
C9 0.0238(8) 0.0296(9) 0.0249(8) 0.0044(6) 0.0092(7) -0.0037(7)
C10 0.0220(8) 0.0292(9) 0.0266(8) -0.0004(7) 0.0028(7) -0.0079(7)
C11 0.0179(8) 0.0319(10) 0.0483(12) 0.0036(8) 0.0139(8) 0.0057(6)

loop_
_atom_type_symbol
_atom_type_description
_atom_type_scat_dispersion_real
_atom_type_scat_dispersion_imag
_atom_type_scat_source
C C 0.0033 0.0016 'International Tables Vol C Tables 4.2.6.8 and 6.1.1.4'
H H 0.0000 0.0000 'International Tables Vol C Tables 4.2.6.8 and 6.1.1.4'
N N 0.0061 0.0033 'International Tables Vol C Tables 4.2.6.8 and 6.1.1.4'
Si Si 0.0817 0.0704 'International Tables Vol C Tables 4.2.6.8 and 6.1.1.4'
Sn Sn -0.6537 1.4246 'International Tables Vol C Tables 4.2.6.8 and 6.1.1.4'

loop_
_geom_angle_atom_site_label_1
_geom_angle_atom_site_label_2
_geom_angle_atom_site_label_3
_geom_angle
_geom_angle_site_symmetry_1
_geom_angle_site_symmetry_3
_geom_angle_publ_flag
N1 Sn1 C1 71.09(5) . . ?
N1 Sn1 C5 85.57(5) . . ?
C1 Sn1 C5 30.31(5) . . ?
N1 Sn1 C2 94.27(5) . . ?
C1 Sn1 C2 29.68(5) . . ?
C5 Sn1 C2 46.86(4) . . ?
C2 C1 C5 105.40(13) . . ?
C2 C1 Si1 129.09(12) . . ?
C5 C1 Si1 125.18(12) . . ?
C2 C1 Sn1 90.55(9) . . ?
C5 C1 Sn1 88.15(9) . . ?
Si1 C1 Sn1 86.09(5) . . ?
N1 Si1 C1 97.07(6) . . ?
N1 Si1 C7 115.59(8) . . ?
C1 Si1 C7 108.73(8) . . ?
N1 Si1 C6 116.97(7) . . ?
C1 Si1 C6 111.58(8) . . ?
C7 Si1 C6 106.50(9) . . ?
C8 N1 Si1 129.63(10) . . ?
C8 N1 Sn1 126.06(10) . . ?
Si1 N1 Sn1 103.22(6) . . ?
C5 C4 C3 107.83(14) . . ?
C2 C3 C4 107.91(14) . . ?
C3 C2 C1 109.62(14) . . ?
C3 C2 Sn1 98.48(10) . . ?
C1 C2 Sn1 59.77(8) . . ?
N1 C8 C9 109.38(13) . . ?
N1 C8 C10 111.10(13) . . ?
C9 C8 C10 109.26(13) . . ?
N1 C8 C11 109.87(12) . . ?
C9 C8 C11 107.81(14) . . ?
C10 C8 C11 109.35(15) . . ?
C4 C5 C1 109.23(14) . . ?
C4 C5 Sn1 99.55(10) . . ?
C1 C5 Sn1 61.55(8) . . ?

loop_
_geom_bond_atom_site_label_1
_geom_bond_atom_site_label_2
_geom_bond_distance
_geom_bond_site_symmetry_2
_geom_bond_publ_flag
Sn1 N1 2.1064(13) . ?
Sn1 C1 2.4954(15) . ?
Sn1 C5 2.8367(15) . ?
Sn1 C2 2.8879(15) . ?
C1 C2 1.430(2) . ?
C1 C5 1.432(2) . ?
C1 Si1 1.8671(16) . ?
Si1 N1 1.7256(13) . ?
Si1 C7 1.8710(18) . ?
Si1 C6 1.8723(17) . ?
N1 C8 1.4761(19) . ?
C4 C5 1.405(2) . ?
C4 C3 1.417(2) . ?
C3 C2 1.397(2) . ?
C8 C9 1.532(2) . ?
C8 C10 1.533(2) . ?
C8 C11 1.535(2) . ?

loop_
_geom_torsion_atom_site_label_1
_geom_torsion_atom_site_label_2
_geom_torsion_atom_site_label_3
_geom_torsion_atom_site_label_4
_geom_torsion
_geom_torsion_site_symmetry_1
_geom_torsion_site_symmetry_2
_geom_torsion_site_symmetry_3
_geom_torsion_site_symmetry_4
_geom_torsion_publ_flag
C2 C1 Si1 N1 99.59(14) . . . . ?
C5 C1 Si1 N1 -72.90(14) . . . . ?
Sn1 C1 Si1 N1 12.06(6) . . . . ?
C2 C1 Si1 C7 -20.52(16) . . . . ?
C5 C1 Si1 C7 166.99(13) . . . . ?
Sn1 C1 Si1 C7 -108.05(7) . . . . ?
C2 C1 Si1 C6 -137.70(14) . . . . ?
C5 C1 Si1 C6 49.81(15) . . . . ?
Sn1 C1 Si1 C6 134.77(7) . . . . ?
C1 Si1 N1 C8 176.87(13) . . . . ?
C7 Si1 N1 C8 -68.41(15) . . . . ?
C6 Si1 N1 C8 58.26(16) . . . . ?
C1 Si1 N1 Sn1 -14.69(7) . . . . ?
C7 Si1 N1 Sn1 100.03(8) . . . . ?
C6 Si1 N1 Sn1 -133.31(8) . . . . ?
C5 C4 C3 C2 0.47(17) . . . . ?
C4 C3 C2 C1 -0.13(17) . . . . ?
C4 C3 C2 Sn1 -60.97(12) . . . . ?
C5 C1 C2 C3 -0.26(17) . . . . ?
Si1 C1 C2 C3 -173.89(11) . . . . ?
Sn1 C1 C2 C3 -88.49(12) . . . . ?
C5 C1 C2 Sn1 88.23(11) . . . . ?
Si1 C1 C2 Sn1 -85.41(12) . . . . ?
Si1 N1 C8 C9 -170.43(11) . . . . ?
Sn1 N1 C8 C9 23.54(17) . . . . ?
Si1 N1 C8 C10 68.86(17) . . . . ?
Sn1 N1 C8 C10 -97.17(14) . . . . ?
Si1 N1 C8 C11 -52.27(19) . . . . ?
Sn1 N1 C8 C11 141.69(13) . . . . ?
C3 C4 C5 C1 -0.64(17) . . . . ?
C3 C4 C5 Sn1 62.42(12) . . . . ?
C2 C1 C5 C4 0.55(17) . . . . ?
Si1 C1 C5 C4 174.51(11) . . . . ?
Sn1 C1 C5 C4 90.61(11) . . . . ?
C2 C1 C5 Sn1 -90.06(11) . . . . ?
Si1 C1 C5 Sn1 83.90(11) . . . . ?
